data_7016988
loop_
_publ_author_name
'Driver, Gordon W.'
'Mutikainen, Ilpo'

_publ_section_title
;
 The complex story of a simple Br\/onsted acid: Unusual speciation of HBr
 in an ionic liquid medium.
;
_journal_issue 41
_journal_name_full 'Dalton transactions (Cambridge, England : 2003)'
_journal_page_first 10801
_journal_page_last 10803
_journal_paper_doi 10.1039/c1dt10427f
_journal_volume 40
_journal_year 2011
_chemical_formula_sum 'C12 H23 Br5 N6'
_chemical_formula_weight 650.91
_chemical_name_systematic
;
?
;
_space_group_IT_number 190
_symmetry_cell_setting hexagonal
_symmetry_space_group_name_Hall 'P -6c -2c'
_symmetry_space_group_name_H-M 'P -6 2 c'
_atom_sites_solution_hydrogens geom
_atom_sites_solution_primary direct
_atom_sites_solution_secondary difmap
_audit_creation_method SHELXL-97
_cell_angle_alpha 90.00
_cell_angle_beta 90.00
_cell_angle_gamma 120.00
_cell_formula_units_Z 2
_cell_length_a 13.2000(10)
_cell_length_b 13.2000(10)
_cell_length_c 7.1170(10)
_cell_measurement_reflns_used 13151
_cell_measurement_temperature 173(2)
_cell_measurement_theta_max 25.05
_cell_measurement_theta_min 3.09
_cell_volume 1073.93(19)
_computing_cell_refinement 'DirAx (Duisenberg 1992)'
_computing_data_collection 'COLLECT (Nonius, 2002)'
_computing_data_reduction 'COLLECT/EVAL (Nonius, 2002)'
_computing_molecular_graphics 'SHELXTL (Sheldrick, 1990)'
_computing_publication_material 'SHELXTL (Sheldrick, 1990)'
_computing_structure_refinement 'SHELXL97 (Sheldrick, 1997)'
_computing_structure_solution 'SHELXS97 (Sheldrick, 1990)'
_diffrn_ambient_temperature 173(2)
_diffrn_measured_fraction_theta_full 0.985
_diffrn_measured_fraction_theta_max 0.985
_diffrn_measurement_device_type KappaCCD
_diffrn_measurement_method \f-scan
_diffrn_radiation_monochromator graphite
_diffrn_radiation_source 'fine-focus sealed tube'
_diffrn_radiation_type MoK\a
_diffrn_radiation_wavelength 0.71073
_diffrn_reflns_av_R_equivalents 0.0851
_diffrn_reflns_av_sigmaI/netI 0.0306
_diffrn_reflns_limit_h_max 15
_diffrn_reflns_limit_h_min -15
_diffrn_reflns_limit_k_max 15
_diffrn_reflns_limit_k_min -15
_diffrn_reflns_limit_l_max 8
_diffrn_reflns_limit_l_min -8
_diffrn_reflns_number 13151
_diffrn_reflns_theta_full 25.05
_diffrn_reflns_theta_max 25.05
_diffrn_reflns_theta_min 3.09
_exptl_absorpt_coefficient_mu 9.362
_exptl_absorpt_correction_T_max 0.2561
_exptl_absorpt_correction_T_min 0.2561
_exptl_absorpt_correction_type multi-scan
_exptl_absorpt_process_details 'SADABS (Sheldrick, 1996)'
_exptl_crystal_colour colorless
_exptl_crystal_density_diffrn 2.013
_exptl_crystal_density_method 'not measured'
_exptl_crystal_description block
_exptl_crystal_F_000 624
_exptl_crystal_size_max 0.20
_exptl_crystal_size_mid 0.20
_exptl_crystal_size_min 0.20
_refine_diff_density_max 0.659
_refine_diff_density_min -0.791
_refine_diff_density_rms 0.134
_refine_ls_abs_structure_details 'Flack H D (1983), Acta Cryst. A39, 876-881'
_refine_ls_abs_structure_Flack 0.41(6)
_refine_ls_extinction_method none
_refine_ls_goodness_of_fit_ref 1.183
_refine_ls_hydrogen_treatment mixed
_refine_ls_matrix_type full
_refine_ls_number_parameters 50
_refine_ls_number_reflns 685
_refine_ls_number_restraints 12
_refine_ls_restrained_S_all 1.211
_refine_ls_R_factor_all 0.0520
_refine_ls_R_factor_gt 0.0364
_refine_ls_shift/su_max 0.000
_refine_ls_shift/su_mean 0.000
_refine_ls_structure_factor_coef Fsqd
_refine_ls_weighting_details 'calc w=1/[\s^2^(Fo^2^)+(0.0439P)^2^+2.2160P] where P=(Fo^2^+2Fc^2^)/3'
_refine_ls_weighting_scheme calc
_refine_ls_wR_factor_gt 0.0789
_refine_ls_wR_factor_ref 0.0895
_reflns_number_gt 566
_reflns_number_total 685
_reflns_threshold_expression >2sigma(I)
_cod_data_source_file c1dt10427f.txt
_cod_data_source_block hmi
_cod_depositor_comments
;
The following automatic conversions were performed:

'_symmetry_cell_setting' value 'Hexagonal' changed to 'hexagonal'
according to /home/saulius/struct/CIF-dictionaries/cif_core.dic
dictionary named 'cif_core.dic' version 2.4.1 from 2010-06-29.

Automatic conversion script
Id: cif_fix_values 1715 2011-07-08 13:25:40Z adriana 
;
_cod_original_sg_symbol_H-M P-62c
_cod_database_code 7016988

loop_
_symmetry_equiv_pos_as_xyz
'x, y, z'
'-x+y, -x, -z+1/2'
'-y, x-y, z'
'x, y, -z+1/2'
'-x+y, -x, z'
'-y, x-y, -z+1/2'
'y, x, z+1/2'
'x-y, -y, -z'
'-x, -x+y, z+1/2'
'y, x, -z'
'x-y, -y, z+1/2'
'-x, -x+y, -z'

loop_
_atom_site_label
_atom_site_type_symbol
_atom_site_fract_x
_atom_site_fract_y
_atom_site_fract_z
_atom_site_U_iso_or_equiv
_atom_site_adp_type
_atom_site_occupancy
_atom_site_symmetry_multiplicity
_atom_site_calc_flag
_atom_site_refinement_flags
N1 N 0.3252(9) 0.3896(8) 0.7500 0.028(2) Uani 1 2 d S
C2 C 0.4167(10) 0.3797(13) 0.7500 0.043(3) Uani 1 2 d S
H2 H 0.4944 0.4440 0.7500 0.051 Uiso 1 2 calc SR
N3 N 0.3907(11) 0.2735(13) 0.7500 0.044(3) Uani 1 2 d S
H3 H 0.4399 0.2468 0.7500 0.053 Uiso 1 2 calc SR
C4 C 0.2762(19) 0.2111(14) 0.7500 0.095(6) Uani 1 2 d SU
H4 H 0.2311 0.1281 0.7500 0.114 Uiso 1 2 calc SR
C5 C 0.2334(12) 0.2849(14) 0.7500 0.065(5) Uani 1 2 d SU
H5 H 0.1536 0.2649 0.7500 0.078 Uiso 1 2 calc SR
C6 C 0.3190(11) 0.4990(10) 0.7500 0.045(3) Uani 1 2 d S
H6A H 0.3283 0.5288 0.8787 0.068 Uiso 0.50 1 calc PR
H6B H 0.2431 0.4827 0.7004 0.068 Uiso 0.50 1 calc PR
H6C H 0.3817 0.5577 0.6709 0.068 Uiso 0.50 1 calc PR
Br1 Br 0.6667 0.3333 0.7500 0.0362(5) Uani 1 6 d S
Br2 Br 0.64964(8) 0.64964(8) 0.0000 0.0368(3) Uani 1 2 d S
H7 H 0.646(19) 0.60(2) 0.2500 0.055 Uiso 0.66 2 d SP
Br3 Br 1.0000 0.0000 0.5000 0.0305(5) Uani 1 6 d S

loop_
_atom_site_aniso_label
_atom_site_aniso_U_11
_atom_site_aniso_U_22
_atom_site_aniso_U_33
_atom_site_aniso_U_23
_atom_site_aniso_U_13
_atom_site_aniso_U_12
N1 0.024(5) 0.020(5) 0.043(6) 0.000 0.000 0.014(5)
C2 0.028(6) 0.040(8) 0.073(9) 0.000 0.000 0.027(7)
N3 0.037(7) 0.050(7) 0.060(7) 0.000 0.000 0.033(6)
C4 0.075(12) 0.035(7) 0.185(17) 0.000 0.000 0.035(9)
C5 0.032(7) 0.034(7) 0.131(13) 0.000 0.000 0.019(6)
C6 0.041(6) 0.024(6) 0.080(9) 0.000 0.000 0.023(6)
Br1 0.0185(5) 0.0185(5) 0.0715(13) 0.000 0.000 0.0092(3)
Br2 0.0306(4) 0.0306(4) 0.0470(6) 0.0000(3) 0.0000(3) 0.0138(5)
Br3 0.0319(7) 0.0319(7) 0.0278(9) 0.000 0.000 0.0159(3)

loop_
_atom_type_symbol
_atom_type_description
_atom_type_scat_dispersion_real
_atom_type_scat_dispersion_imag
_atom_type_scat_source
C C 0.0033 0.0016 'International Tables Vol C Tables 4.2.6.8 and 6.1.1.4'
H H 0.0000 0.0000 'International Tables Vol C Tables 4.2.6.8 and 6.1.1.4'
Br Br -0.2901 2.4595 'International Tables Vol C Tables 4.2.6.8 and 6.1.1.4'
N N 0.0061 0.0033 'International Tables Vol C Tables 4.2.6.8 and 6.1.1.4'

loop_
_geom_angle_atom_site_label_1
_geom_angle_atom_site_label_2
_geom_angle_atom_site_label_3
_geom_angle
C2 N1 C5 108.4(11)
C2 N1 C6 127.8(11)
C5 N1 C6 123.8(10)
N3 C2 N1 111.5(12)
N3 C2 H2 124.3
N1 C2 H2 124.3
C2 N3 C4 106.6(11)
C2 N3 H3 126.7
C4 N3 H3 126.7
N3 C4 C5 108.3(14)
N3 C4 H4 125.9
C5 C4 H4 125.9
N1 C5 C4 105.3(13)
N1 C5 H5 127.4
C4 C5 H5 127.4
N1 C6 H6A 109.5
N1 C6 H6B 109.5
H6A C6 H6B 109.5
N1 C6 H6C 109.5
H6A C6 H6C 109.5
H6B C6 H6C 109.5

loop_
_geom_bond_atom_site_label_1
_geom_bond_atom_site_label_2
_geom_bond_distance
N1 C2 1.278(16)
N1 C5 1.305(18)
N1 C6 1.486(13)
C2 N3 1.266(19)
C2 H2 0.9500
N3 C4 1.31(2)
N3 H3 0.8800
C4 C5 1.35(2)
C4 H4 0.9500
C5 H5 0.9500
C6 H6A 0.9800
C6 H6B 0.9800
C6 H6C 0.9800
Br2 H7 1.87(7)
